data_2226180
loop_
_publ_author_name
'Surasit, Chanasuk'
'Chantrapromma, Suchada'
'Chanawanno, Kullapa'
'Fun, Hoong-Kun'

_publ_section_title
;
 Bis[(<i>E</i>)-1-methyl-4-styrylpyridinium] 4-bromobenzenesulfonate
 iodide
;
_journal_coeditor_code IS2540
_journal_issue 6
_journal_name_full 'Acta Crystallographica Section E'
_journal_page_first o1372
_journal_page_last o1373
_journal_paper_doi 10.1107/S1600536810017277
_journal_volume 66
_journal_year 2010
_chemical_formula_iupac '2C14 H14 N +, C6 H4 Br O3 S -, I -'
_chemical_formula_moiety '2(C14 H14 N +), C6 H4 Br O3 S -, I -'
_chemical_formula_sum 'C34 H32 Br I N2 O3 S'
_chemical_formula_weight 755.49
_chemical_melting_point_gt 472
_chemical_melting_point_lt 473
_chemical_name_systematic
;
Bis[(<i>E</i>)-1-methyl-4-styrylpyridinium] 4-bromobenzenesulfonate iodide
;
_space_group_IT_number 14
_symmetry_cell_setting monoclinic
_symmetry_space_group_name_Hall '-P 2ybc'
_symmetry_space_group_name_H-M 'P 1 21/c 1'
_atom_sites_solution_hydrogens geom
_atom_sites_solution_primary direct
_atom_sites_solution_secondary difmap
_audit_creation_method SHELXL-97
_cell_angle_alpha 90.00
_cell_angle_beta 96.097(2)
_cell_angle_gamma 90.00
_cell_formula_units_Z 4
_cell_length_a 7.7766(2)
_cell_length_b 32.2737(9)
_cell_length_c 12.8009(4)
_cell_measurement_reflns_used 9275
_cell_measurement_temperature 100
_cell_measurement_theta_max 30.00
_cell_measurement_theta_min 1.26
_cell_volume 3194.59(16)
_computing_cell_refinement '<i>SAINT</i> (Bruker, 2005)'
_computing_data_collection '<i>APEX2</i> (Bruker, 2005)'
_computing_data_reduction '<i>SAINT</i> (Bruker, 2005)'
_computing_molecular_graphics '<i>SHELXTL</i> (Sheldrick, 2008)'
_computing_publication_material '<i>SHELXTL</i> (Sheldrick, 2008) and <i>PLATON</i> (Spek, 2009)'
_computing_structure_refinement '<i>SHELXTL</i> (Sheldrick, 2008)'
_computing_structure_solution '<i>SHELXTL</i> (Sheldrick, 2008)'
_diffrn_ambient_temperature 100
_diffrn_measured_fraction_theta_full 0.999
_diffrn_measured_fraction_theta_max 0.999
_diffrn_measurement_device_type 'Bruker APEXII CCD area-detector'
_diffrn_measurement_method '\f and \w scans'
_diffrn_radiation_monochromator graphite
_diffrn_radiation_source 'sealed tube'
_diffrn_radiation_type MoK\a
_diffrn_radiation_wavelength 0.71073
_diffrn_reflns_av_R_equivalents 0.0535
_diffrn_reflns_av_sigmaI/netI 0.0471
_diffrn_reflns_limit_h_max 10
_diffrn_reflns_limit_h_min -10
_diffrn_reflns_limit_k_max 45
_diffrn_reflns_limit_k_min -45
_diffrn_reflns_limit_l_max 18
_diffrn_reflns_limit_l_min -18
_diffrn_reflns_number 42790
_diffrn_reflns_theta_full 30.00
_diffrn_reflns_theta_max 30.00
_diffrn_reflns_theta_min 1.26
_diffrn_standards_number 0
_exptl_absorpt_coefficient_mu 2.355
_exptl_absorpt_correction_T_max 0.8893
_exptl_absorpt_correction_T_min 0.3826
_exptl_absorpt_correction_type multi-scan
_exptl_absorpt_process_details '(<i>SADABS</i>; Bruker, 2005)'
_exptl_crystal_colour orange
_exptl_crystal_density_diffrn 1.571
_exptl_crystal_density_method 'not measured'
_exptl_crystal_description needle
_exptl_crystal_F_000 1512
_exptl_crystal_size_max 0.50
_exptl_crystal_size_mid 0.14
_exptl_crystal_size_min 0.05
_refine_diff_density_max 1.960
_refine_diff_density_min -1.128
_refine_ls_extinction_method none
_refine_ls_goodness_of_fit_ref 1.032
_refine_ls_hydrogen_treatment constr
_refine_ls_matrix_type full
_refine_ls_number_parameters 381
_refine_ls_number_reflns 9275
_refine_ls_number_restraints 0
_refine_ls_restrained_S_all 1.032
_refine_ls_R_factor_all 0.0619
_refine_ls_R_factor_gt 0.0417
_refine_ls_shift/su_max 0.001
_refine_ls_shift/su_mean 0.000
_refine_ls_structure_factor_coef Fsqd
_refine_ls_weighting_details 'calc w=1/[\s^2^(Fo^2^)+(0.0271P)^2^+6.2363P] where P=(Fo^2^+2Fc^2^)/3'
_refine_ls_weighting_scheme calc
_refine_ls_wR_factor_gt 0.0813
_refine_ls_wR_factor_ref 0.0887
_reflns_number_gt 7161
_reflns_number_total 9275
_reflns_threshold_expression I>2\s(I)
_cod_data_source_file is2540.cif
_cod_data_source_block I
_cod_depositor_comments
;
The following automatic conversions were performed:
'_symmetry_cell_setting' value 'Monoclinic' changed to 'monoclinic'
according to '/home/saulius/struct/CIF-dictionaries/cif_core.dic'
dictionary named 'cif_core.dic' version 2.4.1 from 2010-06-29.

Automatic conversion script
Id: cif_fix_enum 1527 2010-12-29 10:47:43Z saulius 
;
_cod_original_sg_symbol_H-M 'P 21/c'
_cod_database_code 2226180
_cod_database_fobs_code 2226180

loop_
_symmetry_equiv_pos_as_xyz
'x, y, z'
'-x, y+1/2, -z+1/2'
'-x, -y, -z'
'x, -y-1/2, z-1/2'

loop_
_atom_site_type_symbol
_atom_site_label
_atom_site_fract_x
_atom_site_fract_y
_atom_site_fract_z
_atom_site_U_iso_or_equiv
_atom_site_adp_type
_atom_site_calc_flag
_atom_site_refinement_flags
_atom_site_occupancy
_atom_site_disorder_assembly
_atom_site_disorder_group
I I1 0.60308(3) 0.140711(6) 0.018059(15) 0.02340(6) Uani d . 1 . .
Br Br1 1.22595(4) 0.122562(10) 0.83018(3) 0.02557(8) Uani d . 1 . .
S S1 0.51213(10) 0.11278(2) 0.52311(5) 0.01778(14) Uani d . 1 . .
O O1 0.4366(3) 0.07387(7) 0.55369(17) 0.0263(5) Uani d . 1 . .
O O2 0.5601(3) 0.11252(7) 0.41576(16) 0.0247(5) Uani d . 1 . .
O O3 0.4107(3) 0.14897(7) 0.54613(17) 0.0244(5) Uani d . 1 . .
N N1A 0.4474(3) -0.01295(8) 0.72887(19) 0.0188(5) Uani d . 1 . .
C C1A 0.6113(4) -0.04541(10) 0.8712(2) 0.0247(7) Uani d . 1 . .
H H1AA 0.6522 -0.0697 0.9044 0.030 Uiso calc R 1 . .
C C2A 0.5079(4) -0.04764(9) 0.7787(2) 0.0216(6) Uani d . 1 . .
H H2AA 0.4787 -0.0734 0.7495 0.026 Uiso calc R 1 . .
C C3A 0.4852(4) 0.02476(10) 0.7710(2) 0.0226(6) Uani d . 1 . .
H H3AA 0.4414 0.0484 0.7363 0.027 Uiso calc R 1 . .
C C4A 0.5875(4) 0.02843(10) 0.8645(2) 0.0241(7) Uani d . 1 . .
H H4AA 0.6112 0.0545 0.8933 0.029 Uiso calc R 1 . .
C C5A 0.6568(4) -0.00702(11) 0.9171(2) 0.0244(7) Uani d . 1 . .
C C6A 0.7692(5) -0.00622(11) 1.0150(3) 0.0282(7) Uani d . 1 . .
H H6AA 0.8083 -0.0315 1.0433 0.034 Uiso calc R 1 . .
C C7A 0.8207(4) 0.02818(11) 1.0675(2) 0.0268(7) Uani d . 1 . .
H H7AA 0.7812 0.0533 1.0386 0.032 Uiso calc R 1 . .
C C8A 0.9350(4) 0.02981(10) 1.1676(2) 0.0237(6) Uani d . 1 . .
C C9A 0.9766(4) 0.06887(10) 1.2096(3) 0.0265(7) Uani d . 1 . .
H H9AA 0.9334 0.0925 1.1743 0.032 Uiso calc R 1 . .
C C10A 1.0815(5) 0.07282(11) 1.3031(3) 0.0310(8) Uani d . 1 . .
H H10A 1.1078 0.0991 1.3302 0.037 Uiso calc R 1 . .
C C11A 1.1479(5) 0.03825(11) 1.3571(3) 0.0302(8) Uani d . 1 . .
H H11A 1.2198 0.0412 1.4195 0.036 Uiso calc R 1 . .
C C12A 1.1059(5) -0.00100(11) 1.3169(3) 0.0296(7) Uani d . 1 . .
H H12A 1.1479 -0.0245 1.3533 0.036 Uiso calc R 1 . .
C C13A 1.0021(4) -0.00511(10) 1.2230(2) 0.0250(7) Uani d . 1 . .
H H13A 0.9764 -0.0314 1.1961 0.030 Uiso calc R 1 . .
C C14A 0.3408(4) -0.01642(10) 0.6261(2) 0.0235(6) Uani d . 1 . .
H H14A 0.2455 -0.0348 0.6326 0.035 Uiso calc R 1 . .
H H14B 0.4103 -0.0271 0.5746 0.035 Uiso calc R 1 . .
H H14C 0.2974 0.0104 0.6045 0.035 Uiso calc R 1 . .
N N2B 0.5060(3) 0.26563(8) 0.85716(19) 0.0202(5) Uani d . 1 . .
C C1B 0.3607(5) 0.30099(11) 0.7133(2) 0.0276(7) Uani d . 1 . .
H H1BA 0.3248 0.3260 0.6821 0.033 Uiso calc R 1 . .
C C2B 0.4540(4) 0.30119(10) 0.8096(2) 0.0235(6) Uani d . 1 . .
H H2BA 0.4820 0.3263 0.8428 0.028 Uiso calc R 1 . .
C C3B 0.4697(4) 0.22869(10) 0.8097(3) 0.0251(7) Uani d . 1 . .
H H3BA 0.5070 0.2042 0.8433 0.030 Uiso calc R 1 . .
C C4B 0.3775(5) 0.22730(11) 0.7119(3) 0.0280(7) Uani d . 1 . .
H H4BA 0.3541 0.2019 0.6793 0.034 Uiso calc R 1 . .
C C5B 0.3181(4) 0.26401(11) 0.6607(2) 0.0250(7) Uani d . 1 . .
C C6B 0.2169(5) 0.26553(11) 0.5576(3) 0.0284(7) Uani d . 1 . .
H H6BA 0.1893 0.2914 0.5283 0.034 Uiso calc R 1 . .
C C7B 0.1624(4) 0.23200(11) 0.5035(3) 0.0261(7) Uani d . 1 . .
H H7BA 0.1938 0.2065 0.5334 0.031 Uiso calc R 1 . .
C C8B 0.0572(4) 0.23131(11) 0.4009(2) 0.0247(7) Uani d . 1 . .
C C9B 0.0042(5) 0.19256(11) 0.3613(3) 0.0298(7) Uani d . 1 . .
H H9BA 0.0390 0.1688 0.3989 0.036 Uiso calc R 1 . .
C C10B -0.0981(5) 0.18892(11) 0.2678(3) 0.0315(8) Uani d . 1 . .
H H10B -0.1333 0.1628 0.2431 0.038 Uiso calc R 1 . .
C C11B -0.1495(4) 0.22374(11) 0.2099(3) 0.0277(7) Uani d . 1 . .
H H11B -0.2180 0.2211 0.1461 0.033 Uiso calc R 1 . .
C C12B -0.0986(5) 0.26285(11) 0.2471(3) 0.0283(7) Uani d . 1 . .
H H12B -0.1333 0.2864 0.2085 0.034 Uiso calc R 1 . .
C C13B 0.0040(4) 0.26660(11) 0.3422(3) 0.0273(7) Uani d . 1 . .
H H13B 0.0378 0.2927 0.3672 0.033 Uiso calc R 1 . .
C C14B 0.6078(4) 0.26654(11) 0.9611(2) 0.0266(7) Uani d . 1 . .
H H14D 0.5600 0.2869 1.0046 0.040 Uiso calc R 1 . .
H H14E 0.7256 0.2736 0.9529 0.040 Uiso calc R 1 . .
H H14F 0.6041 0.2398 0.9934 0.040 Uiso calc R 1 . .
C C15 0.7120(4) 0.11668(9) 0.6057(2) 0.0179(6) Uani d . 1 . .
C C16 0.7080(4) 0.12213(9) 0.7132(2) 0.0202(6) Uani d . 1 . .
H H16A 0.6025 0.1247 0.7405 0.024 Uiso calc R 1 . .
C C17 0.8612(4) 0.12368(10) 0.7799(2) 0.0225(6) Uani d . 1 . .
H H17A 0.8593 0.1271 0.8519 0.027 Uiso calc R 1 . .
C C18 1.0171(4) 0.12006(9) 0.7367(2) 0.0215(6) Uani d . 1 . .
C C19 1.0250(4) 0.11501(10) 0.6301(3) 0.0250(7) Uani d . 1 . .
H H19A 1.1308 0.1128 0.6028 0.030 Uiso calc R 1 . .
C C20 0.8692(4) 0.11333(10) 0.5645(2) 0.0236(6) Uani d . 1 . .
H H20A 0.8712 0.1099 0.4925 0.028 Uiso calc R 1 . .

loop_
_atom_site_aniso_label
_atom_site_aniso_U_11
_atom_site_aniso_U_22
_atom_site_aniso_U_33
_atom_site_aniso_U_12
_atom_site_aniso_U_13
_atom_site_aniso_U_23
I1 0.02846(11) 0.02210(10) 0.01938(9) 0.00045(9) 0.00141(7) -0.00226(8)
Br1 0.01741(15) 0.02441(16) 0.03402(17) 0.00048(12) -0.00127(13) -0.00088(13)
S1 0.0203(4) 0.0160(3) 0.0170(3) -0.0016(3) 0.0017(3) 0.0009(2)
O1 0.0293(12) 0.0253(12) 0.0232(11) -0.0098(10) -0.0021(9) 0.0048(9)
O2 0.0305(13) 0.0245(11) 0.0192(10) 0.0025(10) 0.0034(9) 0.0011(8)
O3 0.0225(11) 0.0252(12) 0.0257(11) 0.0038(9) 0.0034(9) -0.0014(9)
N1A 0.0190(13) 0.0197(12) 0.0184(11) -0.0002(10) 0.0050(10) -0.0004(9)
C1A 0.0283(17) 0.0236(16) 0.0229(15) -0.0029(13) 0.0063(13) 0.0022(12)
C2A 0.0225(16) 0.0165(14) 0.0267(15) 0.0006(12) 0.0073(13) -0.0007(11)
C3A 0.0265(17) 0.0196(15) 0.0230(14) -0.0011(12) 0.0082(13) 0.0003(11)
C4A 0.0281(17) 0.0240(16) 0.0213(14) -0.0066(13) 0.0073(13) -0.0046(12)
C5A 0.0232(16) 0.0335(18) 0.0173(13) -0.0032(14) 0.0058(12) 0.0010(12)
C6A 0.0312(19) 0.0277(17) 0.0255(15) 0.0004(14) 0.0028(14) 0.0011(13)
C7A 0.0270(17) 0.0295(17) 0.0242(15) 0.0037(14) 0.0044(13) 0.0007(13)
C8A 0.0193(15) 0.0313(17) 0.0208(14) 0.0019(13) 0.0038(12) -0.0038(12)
C9A 0.0256(17) 0.0268(16) 0.0268(15) 0.0067(14) 0.0015(13) -0.0033(13)
C10A 0.0314(19) 0.0281(18) 0.0326(17) 0.0040(15) -0.0009(15) -0.0076(14)
C11A 0.0258(17) 0.041(2) 0.0224(15) -0.0006(15) -0.0038(13) -0.0034(14)
C12A 0.0277(18) 0.0294(18) 0.0318(17) 0.0023(14) 0.0031(15) 0.0080(14)
C13A 0.0239(16) 0.0255(16) 0.0267(15) -0.0037(13) 0.0072(13) -0.0045(12)
C14A 0.0262(17) 0.0244(16) 0.0195(14) -0.0014(13) -0.0003(12) -0.0020(11)
N2B 0.0190(13) 0.0242(13) 0.0176(11) -0.0011(10) 0.0033(10) -0.0016(10)
C1B 0.0317(18) 0.0278(17) 0.0237(15) 0.0020(14) 0.0050(14) 0.0039(13)
C2B 0.0249(16) 0.0193(15) 0.0270(15) -0.0008(13) 0.0060(13) 0.0002(12)
C3B 0.0280(17) 0.0206(15) 0.0276(16) 0.0001(13) 0.0064(13) -0.0009(12)
C4B 0.0305(18) 0.0276(17) 0.0266(16) -0.0058(14) 0.0062(14) -0.0090(13)
C5B 0.0212(16) 0.0358(18) 0.0192(14) -0.0014(14) 0.0070(12) -0.0018(12)
C6B 0.0339(19) 0.0273(17) 0.0237(15) 0.0020(14) 0.0017(14) 0.0015(13)
C7B 0.0240(16) 0.0291(17) 0.0255(15) 0.0025(14) 0.0033(13) -0.0006(13)
C8B 0.0162(15) 0.0366(18) 0.0216(14) -0.0009(13) 0.0033(12) -0.0024(13)
C9B 0.0295(18) 0.0304(18) 0.0290(16) 0.0077(15) 0.0002(14) 0.0013(14)
C10B 0.0330(19) 0.0252(17) 0.0354(18) 0.0026(15) -0.0007(15) -0.0064(14)
C11B 0.0250(17) 0.0336(18) 0.0235(15) -0.0006(14) -0.0024(13) -0.0058(13)
C12B 0.0286(18) 0.0271(17) 0.0287(16) -0.0003(14) 0.0009(14) 0.0030(13)
C13B 0.0256(17) 0.0286(17) 0.0278(16) -0.0066(14) 0.0041(14) -0.0057(13)
C14B 0.0240(17) 0.0354(18) 0.0197(14) 0.0006(14) -0.0002(13) -0.0017(13)
C15 0.0182(14) 0.0139(13) 0.0217(13) -0.0001(11) 0.0025(11) 0.0005(10)
C16 0.0153(14) 0.0228(15) 0.0229(14) -0.0004(12) 0.0040(11) -0.0009(11)
C17 0.0223(15) 0.0237(15) 0.0216(14) -0.0004(13) 0.0028(12) -0.0012(12)
C18 0.0169(14) 0.0197(15) 0.0275(15) -0.0005(12) 0.0007(12) 0.0001(11)
C19 0.0174(15) 0.0269(16) 0.0321(16) -0.0002(13) 0.0082(13) -0.0007(13)
C20 0.0262(17) 0.0231(15) 0.0228(14) -0.0004(13) 0.0088(13) -0.0011(12)

loop_
_atom_type_symbol
_atom_type_description
_atom_type_scat_dispersion_real
_atom_type_scat_dispersion_imag
_atom_type_scat_source
C C 0.0033 0.0016 'International Tables Vol C Tables 4.2.6.8 and 6.1.1.4'
H H 0.0000 0.0000 'International Tables Vol C Tables 4.2.6.8 and 6.1.1.4'
N N 0.0061 0.0033 'International Tables Vol C Tables 4.2.6.8 and 6.1.1.4'
O O 0.0106 0.0060 'International Tables Vol C Tables 4.2.6.8 and 6.1.1.4'
S S 0.1246 0.1234 'International Tables Vol C Tables 4.2.6.8 and 6.1.1.4'
Br Br -0.2901 2.4595 'International Tables Vol C Tables 4.2.6.8 and 6.1.1.4'
I I -0.4742 1.8119 'International Tables Vol C Tables 4.2.6.8 and 6.1.1.4'

loop_
_geom_angle_atom_site_label_1
_geom_angle_atom_site_label_2
_geom_angle_atom_site_label_3
_geom_angle_site_symmetry_1
_geom_angle_site_symmetry_3
_geom_angle
_geom_angle_publ_flag
O3 S1 O1 . . 113.20(14) ?
O3 S1 O2 . . 113.12(13) ?
O1 S1 O2 . . 113.44(13) ?
O3 S1 C15 . . 106.21(13) ?
O1 S1 C15 . . 104.57(13) ?
O2 S1 C15 . . 105.29(14) ?
C2A N1A C3A . . 120.6(3) ?
C2A N1A C14A . . 119.4(3) ?
C3A N1A C14A . . 120.0(3) ?
C2A C1A C5A . . 120.7(3) ?
C2A C1A H1AA . . 119.6 ?
C5A C1A H1AA . . 119.6 ?
N1A C2A C1A . . 120.8(3) ?
N1A C2A H2AA . . 119.6 ?
C1A C2A H2AA . . 119.6 ?
N1A C3A C4A . . 120.6(3) ?
N1A C3A H3AA . . 119.7 ?
C4A C3A H3AA . . 119.7 ?
C3A C4A C5A . . 120.4(3) ?
C3A C4A H4AA . . 119.8 ?
C5A C4A H4AA . . 119.8 ?
C1A C5A C4A . . 116.9(3) ?
C1A C5A C6A . . 118.7(3) ?
C4A C5A C6A . . 124.4(3) ?
C7A C6A C5A . . 124.8(3) ?
C7A C6A H6AA . . 117.6 ?
C5A C6A H6AA . . 117.6 ?
C6A C7A C8A . . 125.8(3) ?
C6A C7A H7AA . . 117.1 ?
C8A C7A H7AA . . 117.1 ?
C9A C8A C13A . . 118.2(3) ?
C9A C8A C7A . . 117.3(3) ?
C13A C8A C7A . . 124.5(3) ?
C10A C9A C8A . . 120.6(3) ?
C10A C9A H9AA . . 119.7 ?
C8A C9A H9AA . . 119.7 ?
C9A C10A C11A . . 120.9(3) ?
C9A C10A H10A . . 119.6 ?
C11A C10A H10A . . 119.6 ?
C10A C11A C12A . . 119.3(3) ?
C10A C11A H11A . . 120.4 ?
C12A C11A H11A . . 120.4 ?
C13A C12A C11A . . 120.1(3) ?
C13A C12A H12A . . 120.0 ?
C11A C12A H12A . . 120.0 ?
C12A C13A C8A . . 121.0(3) ?
C12A C13A H13A . . 119.5 ?
C8A C13A H13A . . 119.5 ?
N1A C14A H14A . . 109.5 ?
N1A C14A H14B . . 109.5 ?
H14A C14A H14B . . 109.5 ?
N1A C14A H14C . . 109.5 ?
H14A C14A H14C . . 109.5 ?
H14B C14A H14C . . 109.5 ?
C2B N2B C3B . . 120.8(3) ?
C2B N2B C14B . . 120.0(3) ?
C3B N2B C14B . . 119.3(3) ?
C2B C1B C5B . . 121.2(3) ?
C2B C1B H1BA . . 119.4 ?
C5B C1B H1BA . . 119.4 ?
N2B C2B C1B . . 120.8(3) ?
N2B C2B H2BA . . 119.6 ?
C1B C2B H2BA . . 119.6 ?
N2B C3B C4B . . 120.0(3) ?
N2B C3B H3BA . . 120.0 ?
C4B C3B H3BA . . 120.0 ?
C3B C4B C5B . . 120.6(3) ?
C3B C4B H4BA . . 119.7 ?
C5B C4B H4BA . . 119.7 ?
C1B C5B C4B . . 116.6(3) ?
C1B C5B C6B . . 119.0(3) ?
C4B C5B C6B . . 124.5(3) ?
C7B C6B C5B . . 123.6(3) ?
C7B C6B H6BA . . 118.2 ?
C5B C6B H6BA . . 118.2 ?
C6B C7B C8B . . 126.4(3) ?
C6B C7B H7BA . . 116.8 ?
C8B C7B H7BA . . 116.8 ?
C9B C8B C13B . . 118.3(3) ?
C9B C8B C7B . . 116.9(3) ?
C13B C8B C7B . . 124.7(3) ?
C10B C9B C8B . . 121.1(3) ?
C10B C9B H9BA . . 119.5 ?
C8B C9B H9BA . . 119.5 ?
C9B C10B C11B . . 120.5(3) ?
C9B C10B H10B . . 119.8 ?
C11B C10B H10B . . 119.8 ?
C10B C11B C12B . . 119.9(3) ?
C10B C11B H11B . . 120.1 ?
C12B C11B H11B . . 120.1 ?
C13B C12B C11B . . 119.7(3) ?
C13B C12B H12B . . 120.1 ?
C11B C12B H12B . . 120.1 ?
C12B C13B C8B . . 120.5(3) ?
C12B C13B H13B . . 119.7 ?
C8B C13B H13B . . 119.7 ?
N2B C14B H14D . . 109.5 ?
N2B C14B H14E . . 109.5 ?
H14D C14B H14E . . 109.5 ?
N2B C14B H14F . . 109.5 ?
H14D C14B H14F . . 109.5 ?
H14E C14B H14F . . 109.5 ?
C20 C15 C16 . . 120.0(3) ?
C20 C15 S1 . . 121.0(2) ?
C16 C15 S1 . . 119.0(2) ?
C15 C16 C17 . . 120.3(3) ?
C15 C16 H16A . . 119.9 ?
C17 C16 H16A . . 119.9 ?
C18 C17 C16 . . 118.6(3) ?
C18 C17 H17A . . 120.7 ?
C16 C17 H17A . . 120.7 ?
C19 C18 C17 . . 122.3(3) ?
C19 C18 Br1 . . 119.9(2) ?
C17 C18 Br1 . . 117.8(2) ?
C18 C19 C20 . . 118.1(3) ?
C18 C19 H19A . . 121.0 ?
C20 C19 H19A . . 121.0 ?
C15 C20 C19 . . 120.7(3) ?
C15 C20 H20A . . 119.7 ?
C19 C20 H20A . . 119.7 ?

loop_
_geom_bond_atom_site_label_1
_geom_bond_atom_site_label_2
_geom_bond_site_symmetry_2
_geom_bond_distance
_geom_bond_publ_flag
Br1 C18 . 1.914(3) ?
S1 O3 . 1.457(2) ?
S1 O1 . 1.457(2) ?
S1 O2 . 1.462(2) ?
S1 C15 . 1.789(3) ?
N1A C2A . 1.348(4) ?
N1A C3A . 1.351(4) ?
N1A C14A . 1.483(4) ?
C1A C2A . 1.361(4) ?
C1A C5A . 1.400(5) ?
C1A H1AA . 0.9300 ?
C2A H2AA . 0.9300 ?
C3A C4A . 1.370(4) ?
C3A H3AA . 0.9300 ?
C4A C5A . 1.406(5) ?
C4A H4AA . 0.9300 ?
C5A C6A . 1.449(4) ?
C6A C7A . 1.337(5) ?
C6A H6AA . 0.9300 ?
C7A C8A . 1.481(4) ?
C7A H7AA . 0.9300 ?
C8A C9A . 1.395(5) ?
C8A C13A . 1.402(5) ?
C9A C10A . 1.381(4) ?
C9A H9AA . 0.9300 ?
C10A C11A . 1.383(5) ?
C10A H10A . 0.9300 ?
C11A C12A . 1.393(5) ?
C11A H11A . 0.9300 ?
C12A C13A . 1.381(5) ?
C12A H12A . 0.9300 ?
C13A H13A . 0.9300 ?
C14A H14A . 0.9600 ?
C14A H14B . 0.9600 ?
C14A H14C . 0.9600 ?
N2B C2B . 1.341(4) ?
N2B C3B . 1.354(4) ?
N2B C14B . 1.474(4) ?
C1B C2B . 1.363(4) ?
C1B C5B . 1.392(5) ?
C1B H1BA . 0.9300 ?
C2B H2BA . 0.9300 ?
C3B C4B . 1.376(4) ?
C3B H3BA . 0.9300 ?
C4B C5B . 1.407(5) ?
C4B H4BA . 0.9300 ?
C5B C6B . 1.465(4) ?
C6B C7B . 1.330(5) ?
C6B H6BA . 0.9300 ?
C7B C8B . 1.472(4) ?
C7B H7BA . 0.9300 ?
C8B C9B . 1.395(5) ?
C8B C13B . 1.402(5) ?
C9B C10B . 1.370(5) ?
C9B H9BA . 0.9300 ?
C10B C11B . 1.382(5) ?
C10B H10B . 0.9300 ?
C11B C12B . 1.392(5) ?
C11B H11B . 0.9300 ?
C12B C13B . 1.388(4) ?
C12B H12B . 0.9300 ?
C13B H13B . 0.9300 ?
C14B H14D . 0.9600 ?
C14B H14E . 0.9600 ?
C14B H14F . 0.9600 ?
C15 C20 . 1.386(4) ?
C15 C16 . 1.390(4) ?
C16 C17 . 1.391(4) ?
C16 H16A . 0.9300 ?
C17 C18 . 1.390(4) ?
C17 H17A . 0.9300 ?
C18 C19 . 1.382(4) ?
C19 C20 . 1.401(4) ?
C19 H19A . 0.9300 ?
C20 H20A . 0.9300 ?

loop_
_geom_hbond_atom_site_label_D
_geom_hbond_atom_site_label_H
_geom_hbond_atom_site_label_A
_geom_hbond_site_symmetry_A
_geom_hbond_distance_DH
_geom_hbond_distance_HA
_geom_hbond_distance_DA
_geom_hbond_angle_DHA
_geom_hbond_publ_flag
C2A H2AA O2 3_656 0.93 2.45 3.253(3) 144 y
C3A H3AA O1 1_555 0.93 2.47 3.189(3) 134 y
C2B H2BA O2 4_566 0.93 2.24 3.169(4) 177 y
C4B H4BA O3 1_555 0.93 2.49 3.328(4) 151 y
C11A H11A O1 1_656 0.93 2.51 3.390(4) 159 y
C7B H7BA O3 1_555 0.93 2.50 3.314(4) 146 y
C14A H14C O1 1_555 0.96 2.44 3.171(4) 133 y
C14B H14D O3 4_566 0.96 2.46 3.365(4) 157 y
C14A H14A Cg2 3_657 0.96 2.72 3.475(3) 136 y
C14B H14E Cg4 4_655 0.96 2.73 3.520(3) 140 y

loop_
_geom_torsion_atom_site_label_1
_geom_torsion_atom_site_label_2
_geom_torsion_atom_site_label_3
_geom_torsion_atom_site_label_4
_geom_torsion_site_symmetry_1
_geom_torsion_site_symmetry_2
_geom_torsion_site_symmetry_3
_geom_torsion_site_symmetry_4
_geom_torsion
_geom_torsion_publ_flag
C3A N1A C2A C1A . . . . -1.4(5) ?
C14A N1A C2A C1A . . . . 177.6(3) ?
C5A C1A C2A N1A . . . . 0.2(5) ?
C2A N1A C3A C4A . . . . 0.8(5) ?
C14A N1A C3A C4A . . . . -178.2(3) ?
N1A C3A C4A C5A . . . . 1.0(5) ?
C2A C1A C5A C4A . . . . 1.5(5) ?
C2A C1A C5A C6A . . . . -179.2(3) ?
C3A C4A C5A C1A . . . . -2.1(5) ?
C3A C4A C5A C6A . . . . 178.6(3) ?
C1A C5A C6A C7A . . . . -179.1(3) ?
C4A C5A C6A C7A . . . . 0.1(6) ?
C5A C6A C7A C8A . . . . 179.9(3) ?
C6A C7A C8A C9A . . . . 178.9(4) ?
C6A C7A C8A C13A . . . . -1.7(6) ?
C13A C8A C9A C10A . . . . 0.1(5) ?
C7A C8A C9A C10A . . . . 179.5(3) ?
C8A C9A C10A C11A . . . . 0.2(6) ?
C9A C10A C11A C12A . . . . -0.9(6) ?
C10A C11A C12A C13A . . . . 1.4(5) ?
C11A C12A C13A C8A . . . . -1.1(5) ?
C9A C8A C13A C12A . . . . 0.3(5) ?
C7A C8A C13A C12A . . . . -179.0(3) ?
C3B N2B C2B C1B . . . . 1.2(5) ?
C14B N2B C2B C1B . . . . 179.6(3) ?
C5B C1B C2B N2B . . . . -0.7(5) ?
C2B N2B C3B C4B . . . . -0.4(5) ?
C14B N2B C3B C4B . . . . -178.8(3) ?
N2B C3B C4B C5B . . . . -0.9(5) ?
C2B C1B C5B C4B . . . . -0.5(5) ?
C2B C1B C5B C6B . . . . 179.7(3) ?
C3B C4B C5B C1B . . . . 1.2(5) ?
C3B C4B C5B C6B . . . . -179.0(3) ?
C1B C5B C6B C7B . . . . -176.5(3) ?
C4B C5B C6B C7B . . . . 3.7(6) ?
C5B C6B C7B C8B . . . . 178.5(3) ?
C6B C7B C8B C9B . . . . -175.7(4) ?
C6B C7B C8B C13B . . . . 2.7(6) ?
C13B C8B C9B C10B . . . . -0.4(5) ?
C7B C8B C9B C10B . . . . 178.1(3) ?
C8B C9B C10B C11B . . . . 0.8(6) ?
C9B C10B C11B C12B . . . . -0.7(6) ?
C10B C11B C12B C13B . . . . 0.2(5) ?
C11B C12B C13B C8B . . . . 0.2(5) ?
C9B C8B C13B C12B . . . . -0.1(5) ?
C7B C8B C13B C12B . . . . -178.5(3) ?
O3 S1 C15 C20 . . . . -128.7(3) ?
O1 S1 C15 C20 . . . . 111.4(3) ?
O2 S1 C15 C20 . . . . -8.4(3) ?
O3 S1 C15 C16 . . . . 52.9(3) ?
O1 S1 C15 C16 . . . . -67.0(3) ?
O2 S1 C15 C16 . . . . 173.2(2) ?
C20 C15 C16 C17 . . . . -0.9(4) ?
S1 C15 C16 C17 . . . . 177.5(2) ?
C15 C16 C17 C18 . . . . 0.6(5) ?
C16 C17 C18 C19 . . . . 0.0(5) ?
C16 C17 C18 Br1 . . . . 179.7(2) ?
C17 C18 C19 C20 . . . . -0.3(5) ?
Br1 C18 C19 C20 . . . . 180.0(2) ?
C16 C15 C20 C19 . . . . 0.6(5) ?
S1 C15 C20 C19 . . . . -177.8(2) ?
C18 C19 C20 C15 . . . . 0.0(5) ?

loop_
_cod_related_entry_id
_cod_related_entry_database
_cod_related_entry_code
1 ChemSpider 30656088
